data_4326116
loop_
_publ_author_name
'Patrick Schwarz'
'Joachim Wachter'
'Manfred Zabel'

_publ_section_title
;
 PAs3S3 Cage as a New Building Block in Copper Halide Coordination
 Polymers
;
_journal_name_full 'Inorganic Chemistry'
_journal_page_first 8477
_journal_page_last 8483
_journal_paper_doi 10.1021/ic201060b
_journal_volume 50
_journal_year 2011
_chemical_compound_source 'see text'
_chemical_formula_moiety 'C5 As3 O5 P S3 W'
_chemical_formula_sum 'C5 As3 O5 P S3 W'
_chemical_formula_weight 675.83
_chemical_name_systematic ?
_space_group_IT_number 60
_symmetry_cell_setting orthorhombic
_symmetry_Int_Tables_number 60
_symmetry_space_group_name_Hall '-P 2n 2ab'
_symmetry_space_group_name_H-M 'P b c n'
_atom_sites_solution_hydrogens ' .'
_atom_sites_solution_primary direct
_atom_sites_solution_secondary difmap
_audit_creation_date 'Sep 16 10:03:07 2009'
_audit_creation_method 'PLATON <TABLE ACC> option'
_cell_angle_alpha 90
_cell_angle_beta 90
_cell_angle_gamma 90
_cell_formula_units_Z 8
_cell_length_a 10.5937(6)
_cell_length_b 22.9086(13)
_cell_length_c 12.0364(10)
_cell_measurement_reflns_used 4801
_cell_measurement_temperature 123
_cell_measurement_theta_max 66.3201
_cell_measurement_theta_min 3.6700
_cell_volume 2921.1(3)
_computing_cell_refinement
;
CrysAlisPro, Oxford Diffraction Ltd.,
Version 1.171.33.42 (release 29-05-2009 CrysAlis171 .NET)
;
_computing_data_collection
;
CrysAlisPro, Oxford Diffraction Ltd.,
Version 1.171.33.42 (release 29-05-2009 CrysAlis171 .NET)
;
_computing_data_reduction
;
CrysAlisPro, Oxford Diffraction Ltd.,
Version 1.171.33.42 (release 29-05-2009 CrysAlis171 .NET)
;
_computing_molecular_graphics 'PLATON (Spek, 1990)'
_computing_publication_material 'PLATON (Spek, 2003)'
_computing_structure_refinement 'SHELXL-97 (Sheldrick, 1997)'
_computing_structure_solution 'SIR-97 (Altomare, 1999)'
_diffrn_ambient_temperature 123
_diffrn_detector_area_resol_mean 10.5431
_diffrn_measured_fraction_theta_full 0.982
_diffrn_measured_fraction_theta_max 0.982
_diffrn_measurement_device_type 'Goniometer Xcalibur, detector: Ruby (Gemini ultra Mo)'
_diffrn_measurement_method '\w scans'
_diffrn_radiation_monochromator mirror
_diffrn_radiation_probe x-ray
_diffrn_radiation_source 'Enhance (Cu) X-ray Source'
_diffrn_radiation_type CuK\a
_diffrn_radiation_wavelength 1.54184
_diffrn_reflns_av_R_equivalents 0.0306
_diffrn_reflns_av_sigmaI/netI 0.0215
_diffrn_reflns_limit_h_max 12
_diffrn_reflns_limit_h_min -11
_diffrn_reflns_limit_k_max 27
_diffrn_reflns_limit_k_min -14
_diffrn_reflns_limit_l_max 12
_diffrn_reflns_limit_l_min -14
_diffrn_reflns_number 9111
_diffrn_reflns_reduction_process
;
;
_diffrn_reflns_theta_full 66.49
_diffrn_reflns_theta_max 66.49
_diffrn_reflns_theta_min 4.60
_exptl_absorpt_coefficient_mu 27.368
_exptl_absorpt_correction_T_max 0.474
_exptl_absorpt_correction_T_min 0.274
_exptl_absorpt_correction_type analytical
_exptl_absorpt_process_details
;
CrysAlisPro, Oxford Diffraction Ltd.,
Version 1.171.33.42 (release 29-05-2009 CrysAlis171 .NET)
Analytical numeric absorption correction using a multifaceted crystal
model based on expressions derived by R.C. Clark & J.S. Reid.
(Clark, R. C. & Reid, J. S. (1995). Acta Cryst. A51, 887-897)
;
_exptl_crystal_colour yellow
_exptl_crystal_density_diffrn 3.073
_exptl_crystal_density_method 'Not Measured'
_exptl_crystal_description platelike
_exptl_crystal_F_000 2448
_exptl_crystal_size_max 0.0696
_exptl_crystal_size_mid 0.0514
_exptl_crystal_size_min 0.0422
_refine_diff_density_max 2.424
_refine_diff_density_min -2.224
_refine_diff_density_rms 0.266
_refine_ls_extinction_method none
_refine_ls_goodness_of_fit_ref 1.015
_refine_ls_hydrogen_treatment none
_refine_ls_matrix_type full
_refine_ls_number_parameters 163
_refine_ls_number_reflns 2537
_refine_ls_number_restraints 0
_refine_ls_restrained_S_all 1.015
_refine_ls_R_factor_all 0.0509
_refine_ls_R_factor_gt 0.0434
_refine_ls_shift/su_max 0.000
_refine_ls_shift/su_mean 0.000
_refine_ls_structure_factor_coef Fsqd
_refine_ls_weighting_details 'calc w=1/[\s^2^(Fo^2^)+(0.1108P)^2^]         where P=(Fo^2^+2Fc^2^)/3'
_refine_ls_weighting_scheme calc
_refine_ls_wR_factor_gt 0.1360
_refine_ls_wR_factor_ref 0.1417
_reflns_number_gt 2106
_reflns_number_total 2537
_reflns_threshold_expression I>2\s(I)
_cod_data_source_file ic201060b_si_002_1.cif
_cod_data_source_block pspasw3
_cod_database_code 4326116

loop_
_symmetry_equiv_pos_site_id
_symmetry_equiv_pos_as_xyz
1 x,y,z
2 1/2-x,1/2-y,1/2+z
3 1/2+x,1/2-y,-z
4 -x,y,1/2-z
5 -x,-y,-z
6 1/2+x,1/2+y,1/2-z
7 1/2-x,1/2+y,z
8 x,-y,1/2+z

loop_
_atom_site_aniso_label
_atom_site_aniso_U_11
_atom_site_aniso_U_22
_atom_site_aniso_U_33
_atom_site_aniso_U_23
_atom_site_aniso_U_13
_atom_site_aniso_U_12
W1 0.0262(3) 0.0215(3) 0.0361(3) 0.0017(1) 0.0002(2) -0.0005(1)
As1 0.0421(7) 0.0341(6) 0.0435(7) 0.0024(4) -0.0004(5) -0.0012(4)
As2 0.0344(6) 0.0357(5) 0.0465(7) -0.0009(4) -0.0021(5) -0.0021(4)
As3 0.0426(7) 0.0407(6) 0.0508(7) -0.0004(5) 0.0027(5) 0.0023(5)
S1 0.0322(10) 0.0246(10) 0.0242(10) 0.0007(8) -0.0004(8) -0.0012(7)
S2 0.0214(9) 0.0256(9) 0.0355(11) 0.0005(8) -0.0057(8) 0.0018(7)
S3 0.0220(9) 0.0268(9) 0.0302(11) 0.0008(7) 0.0042(8) -0.0009(7)
P1 0.0218(10) 0.0213(11) 0.0262(12) 0.0011(8) 0.0002(8) -0.0005(8)
O1 0.051(5) 0.022(4) 0.062(5) -0.001(3) 0.002(4) -0.009(3)
O2 0.023(4) 0.061(4) 0.065(5) 0.003(3) 0.011(3) -0.005(3)
O3 0.074(7) 0.058(5) 0.060(6) 0.001(4) -0.014(5) -0.007(4)
O4 0.042(5) 0.043(4) 0.129(8) 0.017(4) 0.032(5) 0.011(4)
O5 0.053(5) 0.053(4) 0.052(5) 0.010(3) -0.009(4) 0.002(3)
C1 0.031(5) 0.050(7) 0.040(6) -0.001(4) 0.003(4) -0.001(4)
C2 0.048(7) 0.026(4) 0.044(6) 0.006(4) -0.003(5) -0.001(4)
C3 0.042(6) 0.040(5) 0.035(6) -0.001(4) 0.001(5) 0.000(4)
C4 0.035(6) 0.026(5) 0.092(9) 0.011(5) 0.006(6) 0.002(4)
C5 0.031(5) 0.035(5) 0.047(6) 0.012(4) 0.000(5) -0.001(4)

loop_
_atom_site_label
_atom_site_type_symbol
_atom_site_thermal_displace_type
_atom_site_fract_x
_atom_site_fract_y
_atom_site_fract_z
_atom_site_occupancy
_atom_site_U_iso_or_equiv
W1 W Uani 0.76827(4) 0.43269(2) 0.44986(4) 1.000 0.0279(2)
As1 As Uani 0.74142(11) 0.19150(5) 0.56286(11) 1.000 0.0399(4)
As2 As Uani 0.61989(10) 0.19543(4) 0.39106(10) 1.000 0.0389(3)
As3 As Uani 0.84875(12) 0.18961(5) 0.38567(11) 1.000 0.0447(4)
S1 S Uani 0.75310(19) 0.28453(9) 0.60349(17) 1.000 0.0270(6)
S2 S Uani 0.59162(18) 0.29026(8) 0.37368(17) 1.000 0.0275(6)
S3 S Uani 0.89817(18) 0.28137(8) 0.36458(16) 1.000 0.0263(6)
P1 P Uani 0.75365(19) 0.32551(10) 0.44784(18) 1.000 0.0231(6)
O1 O Uani 0.7846(8) 0.5708(3) 0.4409(7) 1.000 0.045(3)
O2 O Uani 1.0513(7) 0.4271(3) 0.3624(7) 1.000 0.050(3)
O3 O Uani 0.8756(10) 0.4342(3) 0.6956(7) 1.000 0.064(3)
O4 O Uani 0.4986(9) 0.4395(3) 0.5650(9) 1.000 0.071(3)
O5 O Uani 0.6503(8) 0.4398(3) 0.2063(7) 1.000 0.053(3)
C1 C Uani 0.7797(9) 0.5203(5) 0.4462(8) 1.000 0.040(3)
C2 C Uani 0.9481(11) 0.4290(3) 0.3916(8) 1.000 0.039(3)
C3 C Uani 0.8395(11) 0.4323(4) 0.6065(9) 1.000 0.039(3)
C4 C Uani 0.5938(11) 0.4370(4) 0.5161(11) 1.000 0.051(4)
C5 C Uani 0.6914(10) 0.4355(4) 0.2919(9) 1.000 0.038(3)

loop_
_atom_type_symbol
_atom_type_description
_atom_type_scat_dispersion_real
_atom_type_scat_dispersion_imag
_atom_type_scat_source
W W -5.4734 5.5774 'International Tables Vol C Tables 4.2.6.8 and 6.1.1.4'
S S 0.3331 0.5567 'International Tables Vol C Tables 4.2.6.8 and 6.1.1.4'
P P 0.2955 0.4335 'International Tables Vol C Tables 4.2.6.8 and 6.1.1.4'
O O 0.0492 0.0322 'International Tables Vol C Tables 4.2.6.8 and 6.1.1.4'
As As -0.9300 1.0051 'International Tables Vol C Tables 4.2.6.8 and 6.1.1.4'
C C 0.0181 0.0091 'International Tables Vol C Tables 4.2.6.8 and 6.1.1.4'

loop_
_geom_angle_atom_site_label_1
_geom_angle_atom_site_label_2
_geom_angle_atom_site_label_3
_geom_angle
_geom_angle_publ_flag
P1 W1 C1 178.2(3) yes
P1 W1 C2 90.8(2) yes
P1 W1 C3 91.6(3) yes
P1 W1 C4 89.7(3) yes
P1 W1 C5 89.8(3) yes
C1 W1 C2 88.7(3) yes
C1 W1 C3 90.1(4) yes
C1 W1 C4 90.9(4) yes
C1 W1 C5 88.4(4) yes
C2 W1 C3 88.4(4) yes
C2 W1 C4 176.9(5) yes
C2 W1 C5 93.1(4) yes
C3 W1 C4 88.5(5) yes
C3 W1 C5 177.9(4) yes
C4 W1 C5 90.1(5) yes
As2 As1 As3 60.04(5) yes
As2 As1 S1 100.56(7) yes
As3 As1 S1 100.83(8) yes
As1 As2 As3 59.57(5) yes
As1 As2 S2 100.88(7) yes
As3 As2 S2 100.80(7) yes
As1 As3 As2 60.39(5) yes
As1 As3 S3 101.44(7) yes
As2 As3 S3 100.94(7) yes
As1 S1 P1 103.68(11) yes
As2 S2 P1 103.19(10) yes
As3 S3 P1 103.57(11) yes
W1 P1 S1 116.00(11) yes
W1 P1 S2 116.11(11) yes
W1 P1 S3 116.19(11) yes
S1 P1 S2 101.88(12) yes
S1 P1 S3 102.35(12) yes
S2 P1 S3 102.08(12) yes
W1 C1 O1 177.9(9) yes
W1 C2 O2 177.6(9) yes
W1 C3 O3 176.7(9) yes
W1 C4 O4 173.1(11) yes
W1 C5 O5 176.7(8) yes

loop_
_geom_bond_atom_site_label_1
_geom_bond_atom_site_label_2
_geom_bond_distance
_geom_bond_publ_flag
W1 P1 2.460(2) yes
W1 C1 2.011(11) yes
W1 C2 2.032(11) yes
W1 C3 2.031(11) yes
W1 C4 2.015(12) yes
W1 C5 2.069(11) yes
As1 As2 2.4376(17) yes
As1 As3 2.4173(19) yes
As1 S1 2.190(2) yes
As2 As3 2.4290(17) yes
As2 S2 2.203(2) yes
As3 S3 2.181(2) yes
S1 P1 2.096(3) yes
S2 P1 2.097(3) yes
S3 P1 2.091(3) yes
O1 C1 1.160(13) yes
O2 C2 1.149(14) yes
O3 C3 1.139(14) yes
O4 C4 1.169(16) yes
O5 C5 1.123(14) yes

loop_
_geom_torsion_atom_site_label_1
_geom_torsion_atom_site_label_2
_geom_torsion_atom_site_label_3
_geom_torsion_atom_site_label_4
_geom_torsion
_geom_torsion_publ_flag
C2 W1 P1 S1 108.6(3) no
C3 W1 P1 S1 20.2(3) no
C4 W1 P1 S1 -68.3(4) no
C5 W1 P1 S1 -158.4(3) no
C2 W1 P1 S2 -131.8(3) no
C3 W1 P1 S2 139.8(3) no
C4 W1 P1 S2 51.3(4) no
C5 W1 P1 S2 -38.8(3) no
C2 W1 P1 S3 -11.8(3) no
C3 W1 P1 S3 -100.2(3) no
C4 W1 P1 S3 171.4(4) no
C5 W1 P1 S3 81.3(3) no
S1 As1 As3 As2 -96.04(7) no
S1 As1 As3 S3 0.15(10) no
S1 As1 As2 S2 0.28(9) no
As3 As1 As2 S2 -96.22(7) no
S1 As1 As2 As3 96.49(8) no
As2 As1 As3 S3 96.19(7) no
As3 As1 S1 P1 30.00(11) no
As2 As1 S1 P1 -31.22(11) no
As1 As2 As3 S3 -97.04(8) no
S2 As2 As3 S3 -0.67(10) no
As3 As2 S2 P1 -30.10(11) no
As1 As2 S2 P1 30.66(11) no
S2 As2 As3 As1 96.37(8) no
As2 As3 S3 P1 31.38(11) no
As1 As3 S3 P1 -30.31(11) no
As1 S1 P1 W1 -179.36(8) no
As1 S1 P1 S2 53.56(13) no
As1 S1 P1 S3 -51.80(13) no
As2 S2 P1 W1 179.98(10) no
As2 S2 P1 S1 -53.01(13) no
As2 S2 P1 S3 52.57(13) no
As3 S3 P1 W1 179.28(9) no
As3 S3 P1 S1 51.84(13) no
As3 S3 P1 S2 -53.36(13) no
